data_4507964
loop_
_publ_author_name
'Wang, Xiu-Li'
'Luan, Jian'
'Sui, Fang-Fang'
'Lin, Hong-Yan'
'Liu, Guo-Cheng'
'Xu, Chuang'

_publ_section_title
;
 Structural Diversities and Fluorescent and Photocatalytic Properties of a
 Series of CuIICoordination Polymers Constructed from Flexible
 Bis-pyridyl-bis-amide Ligands with Different Spacer Lengths and Different
 Aromatic Carboxylates
;
_journal_issue 8
_journal_name_full 'Crystal Growth &amp; Design'
_journal_page_first 3561
_journal_paper_doi 10.1021/cg400538c
_journal_volume 13
_journal_year 2013
_chemical_formula_sum 'C24 H22 Cu N4 O6'
_chemical_formula_weight 526.00
_chemical_name_systematic
; 
 ? 
;
_space_group_IT_number 15
_symmetry_cell_setting monoclinic
_symmetry_space_group_name_Hall '-C 2yc'
_symmetry_space_group_name_H-M 'C 1 2/c 1'
_atom_sites_solution_hydrogens geom
_atom_sites_solution_primary direct
_atom_sites_solution_secondary difmap
_audit_creation_method SHELXL-97
_cell_angle_alpha 90.00
_cell_angle_beta 92.9920(10)
_cell_angle_gamma 90.00
_cell_formula_units_Z 4
_cell_length_a 6.8317(6)
_cell_length_b 21.0819(18)
_cell_length_c 15.1676(14)
_cell_measurement_temperature 296(2)
_cell_measurement_theta_max 25.00
_cell_measurement_theta_min 1.93
_cell_volume 2181.5(3)
_computing_cell_refinement 'SMART (Bruker, 2001)'
_computing_data_collection 'SMART (Bruker, 2001)'
_computing_data_reduction 'SAINT+ (Bruker, 1999)'
_computing_molecular_graphics 'PLATON (Spek, 2003)'
_computing_publication_material 'SHELXTL (1998)'
_computing_structure_refinement 'SHELXL-97 (Sheldrick, 2008)'
_computing_structure_solution 'SHELXS-97 (Sheldrick, 2008)'
_diffrn_ambient_temperature 296(2)
_diffrn_measured_fraction_theta_full 0.999
_diffrn_measured_fraction_theta_max 0.999
_diffrn_measurement_device_type 'CCD area detector'
_diffrn_measurement_method 'phi and omega scans'
_diffrn_radiation_monochromator graphite
_diffrn_radiation_source 'fine-focus sealed tube'
_diffrn_radiation_type MoK\a
_diffrn_radiation_wavelength 0.71073
_diffrn_reflns_av_R_equivalents 0.0177
_diffrn_reflns_av_sigmaI/netI 0.0200
_diffrn_reflns_limit_h_max 8
_diffrn_reflns_limit_h_min -8
_diffrn_reflns_limit_k_max 20
_diffrn_reflns_limit_k_min -24
_diffrn_reflns_limit_l_max 12
_diffrn_reflns_limit_l_min -18
_diffrn_reflns_number 5502
_diffrn_reflns_theta_full 25.00
_diffrn_reflns_theta_max 25.00
_diffrn_reflns_theta_min 1.93
_exptl_absorpt_coefficient_mu 1.053
_exptl_absorpt_correction_T_max 0.854
_exptl_absorpt_correction_T_min 0.787
_exptl_absorpt_correction_type empirical
_exptl_absorpt_process_details SADABS
_exptl_crystal_colour BLUE
_exptl_crystal_density_diffrn 1.602
_exptl_crystal_density_method 'not measured'
_exptl_crystal_description BLOCK
_exptl_crystal_F_000 1084
_exptl_crystal_size_max 0.24
_exptl_crystal_size_mid 0.19
_exptl_crystal_size_min 0.15
_refine_diff_density_max 0.266
_refine_diff_density_min -0.265
_refine_diff_density_rms 0.046
_refine_ls_extinction_method none
_refine_ls_goodness_of_fit_ref 1.050
_refine_ls_hydrogen_treatment constr
_refine_ls_matrix_type full
_refine_ls_number_parameters 159
_refine_ls_number_reflns 1926
_refine_ls_number_restraints 0
_refine_ls_restrained_S_all 1.050
_refine_ls_R_factor_all 0.0281
_refine_ls_R_factor_gt 0.0248
_refine_ls_shift/su_max 0.000
_refine_ls_shift/su_mean 0.000
_refine_ls_structure_factor_coef Fsqd
_refine_ls_weighting_details 'calc w=1/[\s^2^(Fo^2^)+(0.0367P)^2^+1.8814P] where P=(Fo^2^+2Fc^2^)/3'
_refine_ls_weighting_scheme calc
_refine_ls_wR_factor_gt 0.0668
_refine_ls_wR_factor_ref 0.0680
_reflns_number_gt 1764
_reflns_number_total 1926
_reflns_threshold_expression >2sigma(I)
_cod_data_source_file cg400538c_si_002.cif
_cod_data_source_block 5
_cod_depositor_comments
;
The following automatic conversions were performed:

'_symmetry_cell_setting' value 'Monoclinic' changed to 'monoclinic'
according to /home/saulius/struct/CIF-dictionaries/cif_core.dic
dictionary named 'cif_core.dic' version 2.4.2 from 2011-04-26.

Automatic conversion script
Id: cif_fix_values 1891 2012-01-12 08:04:46Z andrius 
;
_cod_original_sg_symbol_H-M 'C 2/c '
_cod_database_code 4507964

loop_
_symmetry_equiv_pos_as_xyz
'x, y, z'
'-x, y, -z+1/2'
'x+1/2, y+1/2, z'
'-x+1/2, y+1/2, -z+1/2'
'-x, -y, -z'
'x, -y, z-1/2'
'-x+1/2, -y+1/2, -z'
'x+1/2, -y+1/2, z-1/2'

loop_
_atom_site_label
_atom_site_type_symbol
_atom_site_fract_x
_atom_site_fract_y
_atom_site_fract_z
_atom_site_U_iso_or_equiv
_atom_site_adp_type
_atom_site_occupancy
_atom_site_symmetry_multiplicity
_atom_site_calc_flag
_atom_site_refinement_flags
Cu1 Cu 0.5000 -0.036269(14) 0.7500 0.02293(12) Uani 1 2 d S
N1 N 0.4404(2) 0.02621(7) 0.84377(10) 0.0259(3) Uani 1 1 d .
C1O C 0.1027(3) -0.17523(9) 0.75564(11) 0.0225(4) Uani 1 1 d .
C1 C 0.2740(3) 0.02226(9) 0.88651(14) 0.0309(4) Uani 1 1 d .
H1A H 0.1692 -0.0008 0.8614 0.037 Uiso 1 1 calc R
O1 O 0.35715(18) -0.10649(6) 0.81008(8) 0.0285(3) Uani 1 1 d .
O2 O 0.18039(19) -0.07637(7) 0.69078(9) 0.0341(3) Uani 1 1 d .
N2 N 0.7310(2) 0.13073(8) 0.99720(11) 0.0330(4) Uani 1 1 d .
H2B H 0.7249 0.1379 1.0528 0.040 Uiso 1 1 calc R
C2 C 0.2548(3) 0.05155(9) 0.96687(14) 0.0314(4) Uani 1 1 d .
H2A H 0.1394 0.0474 0.9962 0.038 Uiso 1 1 calc R
O3 O 0.9202(2) 0.14669(8) 0.88051(9) 0.0422(4) Uani 1 1 d .
C3 C 0.4079(3) 0.08691(9) 1.00328(13) 0.0283(4) Uani 1 1 d .
H3A H 0.3974 0.1062 1.0580 0.034 Uiso 1 1 calc R
C4 C 0.5788(3) 0.09368(9) 0.95789(12) 0.0258(4) Uani 1 1 d .
C5 C 0.5906(3) 0.06175(9) 0.87773(12) 0.0267(4) Uani 1 1 d .
H5A H 0.7045 0.0650 0.8470 0.032 Uiso 1 1 calc R
C6 C 0.8882(3) 0.15681(9) 0.95731(13) 0.0278(4) Uani 1 1 d .
C7 C 1.0184(3) 0.19811(10) 1.01706(13) 0.0315(4) Uani 1 1 d .
H7A H 1.0809 0.1718 1.0628 0.038 Uiso 1 1 calc R
H7B H 0.9376 0.2290 1.0456 0.038 Uiso 1 1 calc R
C8 C 1.1763(3) 0.23305(10) 0.96871(13) 0.0324(5) Uani 1 1 d .
H8A H 1.2455 0.2029 0.9334 0.039 Uiso 1 1 calc R
H8B H 1.1143 0.2639 0.9289 0.039 Uiso 1 1 calc R
C9 C 0.2166(3) -0.11465(9) 0.75175(12) 0.0250(4) Uani 1 1 d .
C11 C 0.2019(3) -0.23243(9) 0.76186(13) 0.0308(4) Uani 1 1 d .
H11A H 0.3377 -0.2326 0.7705 0.037 Uiso 1 1 calc R
C12 C 0.1007(3) -0.28950(10) 0.75538(15) 0.0373(5) Uani 1 1 d .
H12A H 0.1689 -0.3277 0.7583 0.045 Uiso 1 1 calc R

loop_
_atom_site_aniso_label
_atom_site_aniso_U_11
_atom_site_aniso_U_22
_atom_site_aniso_U_33
_atom_site_aniso_U_23
_atom_site_aniso_U_13
_atom_site_aniso_U_12
Cu1 0.02450(19) 0.02125(18) 0.02301(18) 0.000 0.00096(12) 0.000
N1 0.0286(8) 0.0230(8) 0.0260(8) -0.0007(6) 0.0011(7) 0.0004(6)
C1O 0.0231(9) 0.0264(10) 0.0181(9) 0.0001(7) 0.0009(7) -0.0007(8)
C1 0.0263(10) 0.0279(10) 0.0382(11) -0.0018(8) 0.0002(8) 0.0013(8)
O1 0.0265(7) 0.0310(7) 0.0277(7) -0.0011(6) -0.0018(5) -0.0059(6)
O2 0.0334(7) 0.0355(8) 0.0334(8) 0.0107(6) -0.0001(6) -0.0048(6)
N2 0.0365(9) 0.0377(10) 0.0250(8) -0.0068(7) 0.0042(7) -0.0093(8)
C2 0.0269(10) 0.0302(10) 0.0377(11) 0.0010(9) 0.0085(9) 0.0041(8)
O3 0.0389(8) 0.0610(10) 0.0265(8) -0.0030(7) 0.0014(6) -0.0145(7)
C3 0.0341(10) 0.0266(10) 0.0245(10) -0.0003(8) 0.0041(8) 0.0050(8)
C4 0.0295(10) 0.0220(10) 0.0255(10) 0.0023(7) -0.0004(8) 0.0002(8)
C5 0.0283(10) 0.0249(9) 0.0271(10) 0.0018(8) 0.0038(8) -0.0015(8)
C6 0.0276(10) 0.0276(10) 0.0277(10) 0.0029(8) -0.0020(8) 0.0017(8)
C7 0.0310(10) 0.0341(11) 0.0293(10) -0.0039(8) 0.0026(8) -0.0026(9)
C8 0.0354(11) 0.0317(11) 0.0297(11) 0.0005(8) -0.0013(9) -0.0042(9)
C9 0.0217(9) 0.0286(10) 0.0252(10) -0.0028(8) 0.0065(7) -0.0003(8)
C11 0.0236(9) 0.0345(11) 0.0341(11) 0.0014(8) -0.0004(8) 0.0051(8)
C12 0.0435(11) 0.0252(11) 0.0427(12) 0.0018(9) -0.0023(10) 0.0072(9)

loop_
_atom_type_symbol
_atom_type_description
_atom_type_scat_dispersion_real
_atom_type_scat_dispersion_imag
_atom_type_scat_source
C C 0.0033 0.0016 'International Tables Vol C Tables 4.2.6.8 and 6.1.1.4'
H H 0.0000 0.0000 'International Tables Vol C Tables 4.2.6.8 and 6.1.1.4'
N N 0.0061 0.0033 'International Tables Vol C Tables 4.2.6.8 and 6.1.1.4'
O O 0.0106 0.0060 'International Tables Vol C Tables 4.2.6.8 and 6.1.1.4'
Cu Cu 0.3201 1.2651 'International Tables Vol C Tables 4.2.6.8 and 6.1.1.4'

loop_
_geom_angle_atom_site_label_1
_geom_angle_atom_site_label_2
_geom_angle_atom_site_label_3
_geom_angle
_geom_angle_site_symmetry_1
_geom_angle_site_symmetry_3
N1 Cu1 N1 97.41(9) . 2_656
N1 Cu1 O1 92.35(6) . .
N1 Cu1 O1 158.11(6) 2_656 .
N1 Cu1 O1 158.11(6) . 2_656
N1 Cu1 O1 92.35(6) 2_656 2_656
O1 Cu1 O1 85.54(8) . 2_656
N1 Cu1 C9 103.73(6) . .
N1 Cu1 C9 128.25(6) 2_656 .
O1 Cu1 C9 29.87(5) . .
O1 Cu1 C9 85.10(6) 2_656 .
N1 Cu1 C9 128.25(6) . 2_656
N1 Cu1 C9 103.73(6) 2_656 2_656
O1 Cu1 C9 85.10(6) . 2_656
O1 Cu1 C9 29.87(5) 2_656 2_656
C9 Cu1 C9 99.09(8) . 2_656
C1 N1 C5 119.78(16) . .
C1 N1 Cu1 120.88(13) . .
C5 N1 Cu1 117.29(13) . .
C11 C1O C1O 119.38(11) . 2_556
C11 C1O C9 119.49(16) . .
C1O C1O C9 120.84(10) 2_556 .
N1 C1 C2 121.46(18) . .
C9 O1 Cu1 98.58(11) . .
C6 N2 C4 127.76(17) . .
C3 C2 C1 119.47(18) . .
C2 C3 C4 119.73(18) . .
C3 C4 C5 118.00(17) . .
C3 C4 N2 117.83(17) . .
C5 C4 N2 124.13(17) . .
N1 C5 C4 121.47(17) . .
O3 C6 N2 122.35(18) . .
O3 C6 C7 123.13(18) . .
N2 C6 C7 114.52(17) . .
C6 C7 C8 113.48(16) . .
C8 C8 C7 112.8(2) 7_757 .
O2 C9 O1 122.62(17) . .
O2 C9 C1O 119.96(16) . .
O1 C9 C1O 117.30(16) . .
O2 C9 Cu1 72.10(10) . .
O1 C9 Cu1 51.54(9) . .
C1O C9 Cu1 161.83(13) . .
C1O C11 C12 120.68(18) . .
C12 C12 C11 119.93(12) 2_556 .

loop_
_geom_bond_atom_site_label_1
_geom_bond_atom_site_label_2
_geom_bond_distance
_geom_bond_site_symmetry_2
Cu1 N1 1.9960(15) .
Cu1 N1 1.9961(16) 2_656
Cu1 O1 2.0167(13) .
Cu1 O1 2.0168(13) 2_656
Cu1 C9 2.5466(18) .
Cu1 C9 2.5466(18) 2_656
N1 C1 1.340(3) .
N1 C5 1.351(2) .
C1O C11 1.384(3) .
C1O C1O 1.405(3) 2_556
C1O C9 1.498(3) .
C1 C2 1.379(3) .
O1 C9 1.283(2) .
O2 C9 1.242(2) .
N2 C6 1.375(3) .
N2 C4 1.408(2) .
C2 C3 1.376(3) .
O3 C6 1.215(2) .
C3 C4 1.393(3) .
C4 C5 1.396(3) .
C6 C7 1.512(3) .
C7 C8 1.526(3) .
C8 C8 1.525(4) 7_757
C11 C12 1.388(3) .
C12 C12 1.378(4) 2_556
